data_9017169
loop_
_publ_author_name
'Orlandi, P.'
'Biagioni, C.'
'Moelo, Y.'
'Bonaccorsi, E.'
'Paar, W. H.'

_publ_section_title
;
 Lead-antimony sulfosalts from Tuscany (Italy). XIII. Protochabourneite,
 ~Tl2Pb(Sb9-8As1-2)S10S17, from the Monte Arsiccio mine:
 occurrence, crystal structure, and relationship with chabourneite
;
_journal_name_full 'The Canadian Mineralogist'
_journal_page_first 475
_journal_page_last 494
_journal_volume 51
_journal_year 2013
_chemical_compound_source 'Monte Arsiccio mine, Apuan Alps, Tuscany, Italy'
_chemical_formula_sum 'As0.9 Pb1.6 S17 Sb8.8 Tl1.7'
_chemical_name_mineral Protochabourneite
_space_group_IT_number 2
_space_group_name_Hall '-P 1'
_space_group_name_H-M_alt 'P -1'
_symmetry_space_group_name_H-M 'P -1'
_cell_angle_alpha 85.18
_cell_angle_beta 96.94
_cell_angle_gamma 88.60
_cell_length_a 8.150
_cell_length_b 8.716
_cell_length_c 21.579
_cell_formula_units_Z 2
_cell_volume 1515.334
_database_code_amcsd 0020049
_exptl_crystal_density_diffrn 5.179
_cod_data_source_file inputs/fixed/downloads/07/07381.cif
_cod_data_source_block 07381
_cod_original_cell_volume 1515.333
_cod_original_formula_sum 'Tl1.7 Pb1.6 Sb8.8 As.9 S17'
_cod_database_code 9017169

loop_
_space_group_symop_operation_xyz
x,y,z
-x,-y,-z

loop_
_atom_site_label
_atom_site_fract_x
_atom_site_fract_y
_atom_site_fract_z
_atom_site_occupancy
_atom_site_U_iso_or_equiv
Tl1 0.46570 0.59780 0.18388 1.00000 0.07020
Tl2 0.45170 0.09910 0.18031 0.70000 0.07000
Pb2 0.45170 0.09910 0.18031 0.30000 0.07000
Pb1 0.01010 0.09270 0.27277 1.00000 0.05840
Sb1 0.03570 0.77900 0.47663 0.90000 0.04060
As1 0.03570 0.77900 0.47663 0.10000 0.04060
Sb2 0.30070 0.48030 0.43880 1.00000 0.03670
Sb3 0.63560 0.77760 0.37853 1.00000 0.03880
Sb4 0.68520 0.10850 0.02106 1.00000 0.03800
Sb5 0.34250 0.05070 0.42918 1.00000 0.04080
Sb6 0.66210 0.30670 0.36511 1.00000 0.04040
Sb7 0.10400 0.36170 0.11215 1.00000 0.03950
Sb8 0.94730 0.59060 0.26960 0.70000 0.04650
Pb8 0.99090 0.59620 0.27980 0.30000 0.04650
Sb9 0.02630 0.86170 0.12617 0.55000 0.03950
As9 0.02630 0.86170 0.12617 0.45000 0.03950
Sb10 0.29520 0.37040 -0.00011 0.65000 0.03800
As10 0.29520 0.37040 -0.00011 0.35000 0.03800
S1 -0.14430 0.58120 0.42580 1.00000 0.03700
S2 0.13000 0.25260 0.39840 1.00000 0.03450
S3 -0.13280 0.64110 0.15710 1.00000 0.04040
S4 0.17550 0.84420 0.38060 1.00000 0.03850
S5 -0.17910 0.97540 0.44500 1.00000 0.04290
S6 0.55760 0.33280 0.06630 1.00000 0.03900
S7 0.47240 0.10270 0.32960 1.00000 0.03880
S8 0.75240 0.35870 0.25900 1.00000 0.04280
S9 0.16510 0.16380 0.05670 1.00000 0.04370
S10 0.44750 0.51960 0.34110 1.00000 0.03500
S11 -0.15000 0.06490 0.15150 1.00000 0.03790
S12 0.18950 0.56150 0.06060 1.00000 0.04150
S13 0.54010 0.89070 0.07000 1.00000 0.03880
S14 0.51240 0.30160 0.49140 1.00000 0.03560
S15 0.74140 0.81130 0.27700 1.00000 0.04130
S16 0.18320 0.33220 0.21200 1.00000 0.04060
S17 0.20290 0.84700 0.22150 1.00000 0.05390

loop_
_cod_related_entry_id
_cod_related_entry_database
_cod_related_entry_code
1 AMCSD 0020049
